data_7703275
loop_
_publ_author_name
'Urbanovsk\'y, Peter'
'Kotek, Jan'
'C\'isa\<rov\'a, Ivana'
'Hermann, Petr'

_publ_section_title
;
 The solid-state structures and ligand cavity evaluation of
 lanthanide(iii) complexes of a DOTA analogue with a
 (dibenzylamino)methylphosphinate pendant arm.
;
_journal_issue 5
_journal_name_full 'Dalton transactions (Cambridge, England : 2003)'
_journal_page_first 1555
_journal_page_last 1569
_journal_paper_doi 10.1039/c9dt04056k
_journal_volume 49
_journal_year 2020
_chemical_formula_moiety 'C30 H41 N5 O8 P Pr, 0.5(H4 N), 6.5(H2 O), Cl0.5'
_chemical_formula_sum 'C30 H56 Cl0.5 N5.5 O14.5 P Pr'
_chemical_formula_weight 915.40
_space_group_crystal_system triclinic
_space_group_IT_number 2
_space_group_name_Hall '-P 1'
_space_group_name_H-M_alt 'P -1'
_atom_sites_solution_hydrogens mixed
_audit_creation_method SHELXL-2014/7
_audit_update_record
;
2019-10-16 deposited with the CCDC.	2019-12-09 downloaded from the CCDC.
;
_cell_angle_alpha 68.147(2)
_cell_angle_beta 79.566(2)
_cell_angle_gamma 78.962(2)
_cell_formula_units_Z 2
_cell_length_a 11.7803(8)
_cell_length_b 12.4274(9)
_cell_length_c 14.5862(11)
_cell_measurement_reflns_used 9588
_cell_measurement_temperature 120(2)
_cell_measurement_theta_max 27.5276
_cell_measurement_theta_min 2.6806
_cell_volume 1931.1(2)
_computing_cell_refinement 'SAINT V8.38A (Bruker AXS Inc., 2017)'
_computing_data_collection 'Bruker Instrument Service v6.2.9'
_computing_data_reduction 'SAINT V8.38A (Bruker AXS Inc., 2017)'
_computing_structure_refinement 'SHELXL 2017/1 (Sheldrick, 2017)'
_computing_structure_solution 'SHELXT 2014/5 (Sheldrick, 2014)'
_diffrn_ambient_temperature 120(2)
_diffrn_detector_area_resol_mean 10.4167
_diffrn_measured_fraction_theta_full 0.998
_diffrn_measured_fraction_theta_max 0.997
_diffrn_measurement_device_type 'Bruker D8 VENTURE Kappa Duo PHOTON 100 CMOS'
_diffrn_measurement_method '\f and \w scans'
_diffrn_radiation_monochromator 'Quazar Mo multilayer optic'
_diffrn_radiation_type MoK\a
_diffrn_radiation_wavelength 0.71073
_diffrn_reflns_av_R_equivalents 0.0310
_diffrn_reflns_av_unetI/netI 0.0221
_diffrn_reflns_Laue_measured_fraction_full 0.998
_diffrn_reflns_Laue_measured_fraction_max 0.997
_diffrn_reflns_limit_h_max 14
_diffrn_reflns_limit_h_min -15
_diffrn_reflns_limit_k_max 16
_diffrn_reflns_limit_k_min -16
_diffrn_reflns_limit_l_max 18
_diffrn_reflns_limit_l_min -18
_diffrn_reflns_number 40904
_diffrn_reflns_point_group_measured_fraction_full 0.998
_diffrn_reflns_point_group_measured_fraction_max 0.997
_diffrn_reflns_theta_full 25.242
_diffrn_reflns_theta_max 27.548
_diffrn_reflns_theta_min 2.286
_diffrn_source 'I\mS micro-focus sealed tube'
_exptl_absorpt_coefficient_mu 1.409
_exptl_absorpt_correction_T_max 0.85
_exptl_absorpt_correction_T_min 0.58
_exptl_absorpt_correction_type numerical
_exptl_absorpt_process_details
;
SADABS-2016/2 - Bruker AXS area detector scaling and absorption correction
;
_exptl_crystal_colour colourless
_exptl_crystal_density_diffrn 1.574
_exptl_crystal_description prism
_exptl_crystal_F_000 946
_exptl_crystal_size_max 0.327
_exptl_crystal_size_mid 0.142
_exptl_crystal_size_min 0.123
_refine_diff_density_max 1.833
_refine_diff_density_min -1.220
_refine_diff_density_rms 0.109
_refine_ls_extinction_method none
_refine_ls_goodness_of_fit_ref 1.055
_refine_ls_hydrogen_treatment constr
_refine_ls_matrix_type full
_refine_ls_number_parameters 491
_refine_ls_number_reflns 8886
_refine_ls_number_restraints 0
_refine_ls_restrained_S_all 1.055
_refine_ls_R_factor_all 0.0300
_refine_ls_R_factor_gt 0.0286
_refine_ls_shift/su_max 0.001
_refine_ls_shift/su_mean 0.000
_refine_ls_structure_factor_coef Fsqd
_refine_ls_weighting_details 'w=1/[\s^2^(Fo^2^)+(0.0383P)^2^+5.0724P] where P=(Fo^2^+2Fc^2^)/3'
_refine_ls_weighting_scheme calc
_refine_ls_wR_factor_gt 0.0776
_refine_ls_wR_factor_ref 0.0785
_reflns_Friedel_coverage 0.000
_reflns_number_gt 8518
_reflns_number_total 8886
_reflns_threshold_expression 'I > 2\s(I)'
_cod_data_source_file c9dt04056k2.cif
_cod_data_source_block prdbamh
_cod_depositor_comments 'Adding full bibliography for 7703270--7703283.cif.'
_cod_original_formula_sum 'C30 H56 Cl0.50 N5.50 O14.50 P Pr'
_cod_database_code 7703275
_shelx_shelxl_version_number 2014/7
_shelx_space_group_comment
;
The symmetry employed for this shelxl refinement is uniquely defined
by the following loop, which should always be used as a source of
symmetry information in preference to the above space-group names.
They are only intended as comments.
;
_shelx_estimated_absorpt_t_min 0.656
_shelx_estimated_absorpt_t_max 0.846

loop_
_space_group_symop_operation_xyz
'x, y, z'
'-x, -y, -z'

loop_
_atom_site_label
_atom_site_type_symbol
_atom_site_fract_x
_atom_site_fract_y
_atom_site_fract_z
_atom_site_U_iso_or_equiv
_atom_site_adp_type
_atom_site_occupancy
_atom_site_site_symmetry_order
_atom_site_calc_flag
_atom_site_refinement_flags_posn
_atom_site_refinement_flags_adp
_atom_site_refinement_flags_occupancy
_atom_site_disorder_assembly
_atom_site_disorder_group
Pr1 Pr 0.42305(2) 0.54615(2) 0.68227(2) 0.00828(5) Uani 1 1 d . . . . .
N1 N 0.20553(18) 0.68083(18) 0.66465(15) 0.0098(4) Uani 1 1 d . . . . .
C2 C 0.1838(2) 0.7514(2) 0.73056(18) 0.0124(5) Uani 1 1 d . . . . .
H21 H 0.1016 0.7885 0.7316 0.015 Uiso 1 1 calc R U . . .
H22 H 0.2338 0.8146 0.7030 0.015 Uiso 1 1 calc R U . . .
C3 C 0.2084(2) 0.6785(2) 0.83630(18) 0.0131(5) Uani 1 1 d . . . . .
H31 H 0.1941 0.7298 0.8765 0.016 Uiso 1 1 calc R U . . .
H32 H 0.1540 0.6193 0.8659 0.016 Uiso 1 1 calc R U . . .
N4 N 0.32974(18) 0.61833(18) 0.84040(15) 0.0112(4) Uani 1 1 d . . . . .
C5 C 0.3367(2) 0.5195(2) 0.93683(18) 0.0134(5) Uani 1 1 d . . . . .
H51 H 0.2893 0.5445 0.9906 0.016 Uiso 1 1 calc R U . . .
H52 H 0.4185 0.4983 0.9516 0.016 Uiso 1 1 calc R U . . .
C6 C 0.2934(2) 0.4130(2) 0.93512(18) 0.0137(5) Uani 1 1 d . . . . .
H61 H 0.2968 0.3502 1.0011 0.016 Uiso 1 1 calc R U . . .
H62 H 0.2111 0.4336 0.9216 0.016 Uiso 1 1 calc R U . . .
N7 N 0.36445(19) 0.36983(18) 0.85795(15) 0.0117(4) Uani 1 1 d . . . . .
C8 C 0.3045(2) 0.2848(2) 0.84122(19) 0.0141(5) Uani 1 1 d . . . . .
H81 H 0.2730 0.2312 0.9063 0.017 Uiso 1 1 calc R U . . .
H82 H 0.3620 0.2372 0.8082 0.017 Uiso 1 1 calc R U . . .
C9 C 0.2064(2) 0.3439(2) 0.77803(19) 0.0141(5) Uani 1 1 d . . . . .
H91 H 0.1723 0.2838 0.7666 0.017 Uiso 1 1 calc R U . . .
H92 H 0.1447 0.3843 0.8144 0.017 Uiso 1 1 calc R U . . .
N10 N 0.24602(18) 0.43051(18) 0.68023(15) 0.0111(4) Uani 1 1 d . . . . .
C11 C 0.1421(2) 0.5141(2) 0.64076(19) 0.0130(5) Uani 1 1 d . . . . .
H111 H 0.0751 0.4706 0.6547 0.016 Uiso 1 1 calc R U . . .
H112 H 0.1588 0.5513 0.5677 0.016 Uiso 1 1 calc R U . . .
C12 C 0.1104(2) 0.6081(2) 0.68733(19) 0.0128(5) Uani 1 1 d . . . . .
H121 H 0.0389 0.6591 0.6622 0.015 Uiso 1 1 calc R U . . .
H122 H 0.0935 0.5708 0.7604 0.015 Uiso 1 1 calc R U . . .
C20 C 0.2052(2) 0.7632(2) 0.56104(18) 0.0116(5) Uani 1 1 d . . . . .
H201 H 0.1347 0.8220 0.5559 0.014 Uiso 1 1 calc R U . . .
H202 H 0.2031 0.7200 0.5165 0.014 Uiso 1 1 calc R U . . .
P1 P 0.33534(5) 0.83726(5) 0.52166(5) 0.00963(12) Uani 1 1 d . . . . .
O11 O 0.42500(15) 0.75678(15) 0.58840(13) 0.0116(3) Uani 1 1 d . . . . .
O12 O 0.30683(16) 0.96207(15) 0.51641(14) 0.0142(4) Uani 1 1 d . . . . .
C21 C 0.3908(2) 0.8300(2) 0.39829(18) 0.0123(5) Uani 1 1 d . . . . .
H211 H 0.4758 0.8329 0.3877 0.015 Uiso 1 1 calc R U . . .
H212 H 0.3799 0.7527 0.3990 0.015 Uiso 1 1 calc R U . . .
N22 N 0.33909(19) 0.92199(19) 0.30999(16) 0.0132(4) Uani 1 1 d . . . . .
H221 H 0.3579 0.8899 0.2546 0.016 Uiso 1 1 calc R U . . .
C30 C 0.3933(2) 1.0338(2) 0.2741(2) 0.0166(5) Uani 1 1 d . . . . .
H301 H 0.3489 1.0947 0.2224 0.020 Uiso 1 1 calc R U . . .
H302 H 0.3878 1.0616 0.3303 0.020 Uiso 1 1 calc R U . . .
C31 C 0.5190(2) 1.0170(2) 0.23166(19) 0.0148(5) Uani 1 1 d . . . . .
C32 C 0.5475(2) 1.0303(2) 0.1313(2) 0.0176(5) Uani 1 1 d . . . . .
H321 H 0.4871 1.0456 0.0910 0.021 Uiso 1 1 calc R U . . .
C33 C 0.6630(3) 1.0215(3) 0.0896(2) 0.0245(6) Uani 1 1 d . . . . .
H331 H 0.6818 1.0323 0.0208 0.029 Uiso 1 1 calc R U . . .
C34 C 0.7513(3) 0.9965(3) 0.1495(3) 0.0294(7) Uani 1 1 d . . . . .
H341 H 0.8306 0.9897 0.1216 0.035 Uiso 1 1 calc R U . . .
C35 C 0.7240(3) 0.9815(3) 0.2494(3) 0.0272(7) Uani 1 1 d . . . . .
H351 H 0.7846 0.9634 0.2900 0.033 Uiso 1 1 calc R U . . .
C36 C 0.6080(3) 0.9930(2) 0.2906(2) 0.0215(6) Uani 1 1 d . . . . .
H361 H 0.5895 0.9844 0.3589 0.026 Uiso 1 1 calc R U . . .
C40 C 0.2072(2) 0.9456(2) 0.3282(2) 0.0180(5) Uani 1 1 d . . . . .
H401 H 0.1757 0.8704 0.3624 0.022 Uiso 1 1 calc R U . . .
H402 H 0.1849 0.9924 0.3723 0.022 Uiso 1 1 calc R U . . .
C41 C 0.1543(2) 1.0104(3) 0.2326(2) 0.0200(6) Uani 1 1 d . . . . .
C42 C 0.1303(3) 0.9480(3) 0.1783(2) 0.0282(7) Uani 1 1 d . . . . .
H421 H 0.1456 0.8650 0.2023 0.034 Uiso 1 1 calc R U . . .
C43 C 0.0842(3) 1.0070(4) 0.0890(3) 0.0378(8) Uani 1 1 d . . . . .
H431 H 0.0682 0.9642 0.0519 0.045 Uiso 1 1 calc R U . . .
C44 C 0.0612(3) 1.1283(4) 0.0536(3) 0.0404(10) Uani 1 1 d . . . . .
H441 H 0.0304 1.1684 -0.0079 0.048 Uiso 1 1 calc R U . . .
C45 C 0.0833(3) 1.1905(3) 0.1080(3) 0.0359(9) Uani 1 1 d . . . . .
H451 H 0.0671 1.2735 0.0840 0.043 Uiso 1 1 calc R U . . .
C46 C 0.1293(3) 1.1320(3) 0.1979(2) 0.0273(7) Uani 1 1 d . . . . .
H461 H 0.1436 1.1750 0.2356 0.033 Uiso 1 1 calc R U . . .
C50 C 0.4085(2) 0.7006(2) 0.8345(2) 0.0136(5) Uani 1 1 d . . . . .
H501 H 0.3942 0.7175 0.8971 0.016 Uiso 1 1 calc R U . . .
H502 H 0.3909 0.7752 0.7793 0.016 Uiso 1 1 calc R U . . .
C51 C 0.5367(2) 0.6514(2) 0.81737(18) 0.0132(5) Uani 1 1 d . . . . .
O51 O 0.55910(16) 0.57616(17) 0.77372(15) 0.0171(4) Uani 1 1 d . . . . .
O52 O 0.60918(17) 0.68869(18) 0.84509(15) 0.0186(4) Uani 1 1 d . . . . .
C60 C 0.4776(2) 0.3073(2) 0.89171(19) 0.0148(5) Uani 1 1 d . . . . .
H601 H 0.4655 0.2350 0.9495 0.018 Uiso 1 1 calc R U . . .
H602 H 0.5158 0.3574 0.9125 0.018 Uiso 1 1 calc R U . . .
C61 C 0.5542(2) 0.2769(2) 0.80661(19) 0.0136(5) Uani 1 1 d . . . . .
O61 O 0.54733(16) 0.35274(16) 0.71981(14) 0.0150(4) Uani 1 1 d . . . . .
O62 O 0.61703(18) 0.18052(18) 0.82682(15) 0.0213(4) Uani 1 1 d . . . . .
C70 C 0.3003(2) 0.3721(2) 0.60836(18) 0.0126(5) Uani 1 1 d . . . . .
H701 H 0.2396 0.3431 0.5883 0.015 Uiso 1 1 calc R U . . .
H702 H 0.3569 0.3041 0.6403 0.015 Uiso 1 1 calc R U . . .
C71 C 0.3629(2) 0.4568(2) 0.51595(18) 0.0107(4) Uani 1 1 d . . . . .
O71 O 0.38141(15) 0.55069(15) 0.52276(13) 0.0109(3) Uani 1 1 d . . . . .
O72 O 0.39342(16) 0.42747(16) 0.44088(13) 0.0130(3) Uani 1 1 d . . . . .
Cl1 Cl 0.03443(14) 0.53821(16) 0.06910(13) 0.0424(5) Uani 0.5 1 d . . P . .
N1A N 0.1995(3) 0.6229(3) 0.3414(3) 0.0728(14) Uani 0.5 1 d . . P A 1
O1W O 0.1995(3) 0.6229(3) 0.3414(3) 0.0728(14) Uani 0.5 1 d . . P B 2
H11W H 0.1440 0.6807 0.3330 0.087 Uiso 1 1 d R U . . .
H12W H 0.2611 0.6359 0.3580 0.087 Uiso 1 1 d R U . . .
H13A H 0.2265 0.5991 0.2843 0.087 Uiso 0.5 1 d R U P B 1
H14A H 0.1994 0.5531 0.3792 0.087 Uiso 0.5 1 d R U P B 1
O2W O 0.3377(2) 0.1950(2) 0.4547(3) 0.0502(8) Uani 1 1 d . . . . .
H21W H 0.3413 0.1213 0.4751 0.053(14) Uiso 1 1 d R . . . .
H22W H 0.4070 0.2181 0.4396 0.064(16) Uiso 1 1 d R . . . .
O3W O 0.0647(2) 1.0555(3) 0.5389(3) 0.0506(8) Uani 1 1 d . . . . .
H31W H 0.1372 1.0255 0.5380 0.057(15) Uiso 1 1 d R . . . .
H32W H 0.0312 1.1087 0.5660 0.069 Uiso 1 1 d R U . . .
O4W O 0.1690(2) 0.3695(3) 0.2232(3) 0.0571(9) Uani 1 1 d . . . . .
H41W H 0.2414 0.3601 0.1965 0.052(14) Uiso 1 1 d R . . . .
H42W H 0.1306 0.4225 0.1791 0.063 Uiso 1 1 d R U . . .
O5W O 0.0038(3) 0.7220(3) 0.4189(2) 0.0468(7) Uani 1 1 d . . . . .
H51W H -0.0258 0.7601 0.3658 0.048(13) Uiso 1 1 d R . . . .
H52W H -0.0541 0.6978 0.4733 0.057 Uiso 1 1 d R U . . .
O6WA O 0.2401(5) 0.6117(5) 0.1631(5) 0.0629(13) Uani 0.607(6) 1 d . . P C 3
H61W H 0.2525 0.6904 0.1273 0.075 Uiso 1 1 d R U . . .
H62W H 0.1927 0.6246 0.1151 0.075 Uiso 1 1 d R U . . .
O6WB O 0.1798(9) 0.7036(8) 0.1052(7) 0.0629(13) Uani 0.393(6) 1 d . . P C 4
O7WA O 0.1622(3) 0.3783(3) 0.4066(3) 0.0288(7) Uani 0.650(5) 1 d . . P D 5
H71W H 0.2294 0.3302 0.4197 0.035 Uiso 1 1 d R U . . .
H72W H 0.1875 0.3850 0.3520 0.035 Uiso 1 1 d R U . . .
O7WB O 0.2484(6) 0.3836(6) 0.3646(5) 0.0288(7) Uani 0.350(5) 1 d . . P D 6

loop_
_atom_site_aniso_label
_atom_site_aniso_U_11
_atom_site_aniso_U_22
_atom_site_aniso_U_33
_atom_site_aniso_U_23
_atom_site_aniso_U_13
_atom_site_aniso_U_12
Pr1 0.00897(7) 0.00794(7) 0.00717(7) -0.00213(5) -0.00067(5) -0.00075(4)
N1 0.0091(9) 0.0105(9) 0.0086(9) -0.0022(8) 0.0003(7) -0.0023(7)
C2 0.0123(11) 0.0113(11) 0.0118(11) -0.0043(9) 0.0003(9) 0.0015(9)
C3 0.0127(12) 0.0140(11) 0.0106(11) -0.0042(9) 0.0010(9) 0.0004(9)
N4 0.0109(10) 0.0104(9) 0.0108(10) -0.0022(8) -0.0011(8) -0.0011(7)
C5 0.0167(12) 0.0129(11) 0.0087(11) -0.0032(9) -0.0003(9) 0.0002(9)
C6 0.0166(12) 0.0133(11) 0.0087(11) -0.0028(9) 0.0015(9) -0.0010(9)
N7 0.0140(10) 0.0106(9) 0.0093(9) -0.0030(8) -0.0010(8) -0.0005(8)
C8 0.0190(13) 0.0094(11) 0.0115(11) -0.0008(9) -0.0007(10) -0.0034(9)
C9 0.0159(12) 0.0119(11) 0.0121(11) -0.0008(9) 0.0006(9) -0.0052(9)
N10 0.0116(10) 0.0109(9) 0.0090(9) -0.0024(8) 0.0010(8) -0.0017(8)
C11 0.0109(11) 0.0133(11) 0.0136(11) -0.0025(9) -0.0019(9) -0.0026(9)
C12 0.0085(11) 0.0135(11) 0.0142(12) -0.0029(9) 0.0015(9) -0.0027(9)
C20 0.0115(11) 0.0109(11) 0.0101(11) -0.0011(9) -0.0018(9) -0.0009(9)
P1 0.0100(3) 0.0078(3) 0.0093(3) -0.0015(2) -0.0004(2) -0.0010(2)
O11 0.0109(8) 0.0099(8) 0.0119(8) -0.0011(6) -0.0019(7) -0.0016(6)
O12 0.0166(9) 0.0095(8) 0.0157(9) -0.0039(7) -0.0018(7) -0.0010(7)
C21 0.0132(11) 0.0095(11) 0.0096(11) -0.0003(9) 0.0008(9) 0.0008(9)
N22 0.0147(10) 0.0115(10) 0.0098(10) -0.0012(8) 0.0001(8) -0.0002(8)
C30 0.0209(13) 0.0095(11) 0.0154(12) -0.0016(9) 0.0006(10) -0.0012(9)
C31 0.0170(12) 0.0095(11) 0.0150(12) -0.0010(9) -0.0002(10) -0.0035(9)
C32 0.0204(13) 0.0137(12) 0.0169(13) -0.0028(10) -0.0006(10) -0.0048(10)
C33 0.0275(16) 0.0201(14) 0.0238(15) -0.0082(12) 0.0084(12) -0.0081(11)
C34 0.0174(14) 0.0207(14) 0.047(2) -0.0119(14) 0.0052(13) -0.0048(11)
C35 0.0204(14) 0.0183(14) 0.0427(19) -0.0059(13) -0.0133(13) -0.0029(11)
C36 0.0280(15) 0.0163(13) 0.0204(14) -0.0029(11) -0.0100(12) -0.0041(11)
C40 0.0131(12) 0.0221(13) 0.0132(12) -0.0021(10) -0.0004(10) 0.0009(10)
C41 0.0134(12) 0.0248(14) 0.0137(12) -0.0009(11) 0.0000(10) 0.0026(10)
C42 0.0200(15) 0.0370(17) 0.0252(16) -0.0086(13) -0.0075(12) 0.0013(12)
C43 0.0246(17) 0.061(2) 0.0265(17) -0.0129(17) -0.0096(13) -0.0005(16)
C44 0.0190(16) 0.065(3) 0.0190(15) 0.0037(16) -0.0051(12) 0.0013(15)
C45 0.0184(15) 0.0356(18) 0.0299(17) 0.0089(14) 0.0014(13) 0.0062(13)
C46 0.0188(14) 0.0259(15) 0.0260(15) -0.0016(12) 0.0001(12) 0.0051(11)
C50 0.0146(12) 0.0117(11) 0.0163(12) -0.0071(9) -0.0028(9) -0.0011(9)
C51 0.0152(12) 0.0129(11) 0.0106(11) -0.0019(9) -0.0029(9) -0.0026(9)
O51 0.0132(9) 0.0231(10) 0.0203(10) -0.0143(8) -0.0022(7) -0.0004(7)
O52 0.0169(9) 0.0222(10) 0.0214(10) -0.0113(8) -0.0049(8) -0.0040(7)
C60 0.0171(12) 0.0130(11) 0.0108(11) -0.0020(9) -0.0035(9) 0.0033(9)
C61 0.0147(12) 0.0123(11) 0.0137(12) -0.0048(9) -0.0032(9) 0.0003(9)
O61 0.0181(9) 0.0123(8) 0.0117(8) -0.0030(7) -0.0008(7) 0.0017(7)
O62 0.0251(11) 0.0176(10) 0.0164(9) -0.0048(8) -0.0057(8) 0.0088(8)
C70 0.0166(12) 0.0101(11) 0.0112(11) -0.0037(9) -0.0006(9) -0.0031(9)
C71 0.0093(11) 0.0120(11) 0.0100(11) -0.0027(9) -0.0022(9) -0.0007(8)
O71 0.0116(8) 0.0114(8) 0.0104(8) -0.0038(6) -0.0017(6) -0.0031(6)
O72 0.0126(8) 0.0161(9) 0.0126(8) -0.0076(7) -0.0004(7) -0.0029(7)
Cl1 0.0204(7) 0.0383(9) 0.0320(8) 0.0164(7) 0.0121(6) 0.0078(6)
N1A 0.0284(16) 0.050(2) 0.098(3) 0.022(2) -0.0160(18) 0.0007(14)
O1W 0.0284(16) 0.050(2) 0.098(3) 0.022(2) -0.0160(18) 0.0007(14)
O2W 0.0274(13) 0.0198(12) 0.099(3) -0.0127(14) -0.0064(14) -0.0110(10)
O3W 0.0200(13) 0.0451(16) 0.085(2) -0.0277(16) -0.0050(13) 0.0096(11)
O4W 0.0212(13) 0.093(3) 0.066(2) -0.045(2) -0.0002(13) 0.0014(14)
O5W 0.0395(15) 0.0437(16) 0.0547(18) -0.0039(14) -0.0169(14) -0.0169(12)
O6WA 0.074(3) 0.048(3) 0.078(3) -0.023(2) -0.032(3) -0.009(2)
O6WB 0.074(3) 0.048(3) 0.078(3) -0.023(2) -0.032(3) -0.009(2)
O7WA 0.0390(18) 0.0260(15) 0.0258(16) -0.0087(13) -0.0184(13) -0.0016(14)
O7WB 0.0390(18) 0.0260(15) 0.0258(16) -0.0087(13) -0.0184(13) -0.0016(14)

loop_
_atom_type_symbol
_atom_type_description
_atom_type_scat_dispersion_real
_atom_type_scat_dispersion_imag
_atom_type_scat_source
C C 0.0033 0.0016 'International Tables Vol C Tables 4.2.6.8 and 6.1.1.4'
H H 0.0000 0.0000 'International Tables Vol C Tables 4.2.6.8 and 6.1.1.4'
Cl Cl 0.1484 0.1585 'International Tables Vol C Tables 4.2.6.8 and 6.1.1.4'
N N 0.0061 0.0033 'International Tables Vol C Tables 4.2.6.8 and 6.1.1.4'
O O 0.0106 0.0060 'International Tables Vol C Tables 4.2.6.8 and 6.1.1.4'
P P 0.1023 0.0942 'International Tables Vol C Tables 4.2.6.8 and 6.1.1.4'
Pr Pr -0.2180 2.8214 'International Tables Vol C Tables 4.2.6.8 and 6.1.1.4'

loop_
_geom_angle_atom_site_label_1
_geom_angle_atom_site_label_2
_geom_angle_atom_site_label_3
_geom_angle
_geom_angle_site_symmetry_1
_geom_angle_site_symmetry_3
O51 Pr1 O71 147.32(6) . .
O51 Pr1 O11 83.17(6) . .
O71 Pr1 O11 81.47(6) . .
O51 Pr1 O61 80.99(6) . .
O71 Pr1 O61 94.33(6) . .
O11 Pr1 O61 142.91(6) . .
O51 Pr1 O72 77.20(6) . 2_666
O71 Pr1 O72 70.61(6) . 2_666
O11 Pr1 O72 71.42(6) . 2_666
O61 Pr1 O72 72.44(6) . 2_666
O51 Pr1 N4 63.09(6) . .
O71 Pr1 N4 142.64(6) . .
O11 Pr1 N4 84.16(6) . .
O61 Pr1 N4 117.15(6) . .
O72 Pr1 N4 135.51(6) 2_666 .
O51 Pr1 N7 84.69(7) . .
O71 Pr1 N7 121.66(6) . .
O11 Pr1 N7 148.95(6) . .
O61 Pr1 N7 61.85(6) . .
O72 Pr1 N7 132.87(6) 2_666 .
N4 Pr1 N7 64.88(6) . .
O51 Pr1 N10 149.18(6) . .
O71 Pr1 N10 61.17(6) . .
O11 Pr1 N10 121.96(6) . .
O61 Pr1 N10 86.15(6) . .
O72 Pr1 N10 125.12(6) 2_666 .
N4 Pr1 N10 99.32(6) . .
N7 Pr1 N10 64.58(6) . .
O51 Pr1 N1 120.32(6) . .
O71 Pr1 N1 77.98(6) . .
O11 Pr1 N1 64.66(6) . .
O61 Pr1 N1 150.64(6) . .
O72 Pr1 N1 128.82(6) 2_666 .
N4 Pr1 N1 64.71(6) . .
N7 Pr1 N1 97.92(6) . .
N10 Pr1 N1 65.21(6) . .
C20 N1 C2 107.56(19) . .
C20 N1 C12 108.56(19) . .
C2 N1 C12 110.04(19) . .
C20 N1 Pr1 108.03(14) . .
C2 N1 Pr1 110.47(14) . .
C12 N1 Pr1 112.02(14) . .
N1 C2 C3 112.5(2) . .
N1 C2 H21 109.1 . .
C3 C2 H21 109.1 . .
N1 C2 H22 109.1 . .
C3 C2 H22 109.1 . .
H21 C2 H22 107.8 . .
N4 C3 C2 112.1(2) . .
N4 C3 H31 109.2 . .
C2 C3 H31 109.2 . .
N4 C3 H32 109.2 . .
C2 C3 H32 109.2 . .
H31 C3 H32 107.9 . .
C50 N4 C3 109.71(19) . .
C50 N4 C5 108.43(19) . .
C3 N4 C5 109.00(19) . .
C50 N4 Pr1 102.75(14) . .
C3 N4 Pr1 115.22(15) . .
C5 N4 Pr1 111.41(14) . .
N4 C5 C6 111.8(2) . .
N4 C5 H51 109.3 . .
C6 C5 H51 109.3 . .
N4 C5 H52 109.3 . .
C6 C5 H52 109.3 . .
H51 C5 H52 107.9 . .
N7 C6 C5 111.2(2) . .
N7 C6 H61 109.4 . .
C5 C6 H61 109.4 . .
N7 C6 H62 109.4 . .
C5 C6 H62 109.4 . .
H61 C6 H62 108.0 . .
C60 N7 C6 110.0(2) . .
C60 N7 C8 107.2(2) . .
C6 N7 C8 110.0(2) . .
C60 N7 Pr1 104.26(15) . .
C6 N7 Pr1 113.54(14) . .
C8 N7 Pr1 111.55(14) . .
N7 C8 C9 112.6(2) . .
N7 C8 H81 109.1 . .
C9 C8 H81 109.1 . .
N7 C8 H82 109.1 . .
C9 C8 H82 109.1 . .
H81 C8 H82 107.8 . .
N10 C9 C8 112.3(2) . .
N10 C9 H91 109.1 . .
C8 C9 H91 109.1 . .
N10 C9 H92 109.1 . .
C8 C9 H92 109.1 . .
H91 C9 H92 107.9 . .
C70 N10 C9 111.12(19) . .
C70 N10 C11 109.04(19) . .
C9 N10 C11 108.16(19) . .
C70 N10 Pr1 101.54(14) . .
C9 N10 Pr1 115.15(15) . .
C11 N10 Pr1 111.63(14) . .
N10 C11 C12 111.6(2) . .
N10 C11 H111 109.3 . .
C12 C11 H111 109.3 . .
N10 C11 H112 109.3 . .
C12 C11 H112 109.3 . .
H111 C11 H112 108.0 . .
N1 C12 C11 112.0(2) . .
N1 C12 H121 109.2 . .
C11 C12 H121 109.2 . .
N1 C12 H122 109.2 . .
C11 C12 H122 109.2 . .
H121 C12 H122 107.9 . .
N1 C20 P1 110.55(16) . .
N1 C20 H201 109.5 . .
P1 C20 H201 109.5 . .
N1 C20 H202 109.5 . .
P1 C20 H202 109.5 . .
H201 C20 H202 108.1 . .
O12 P1 O11 118.49(11) . .
O12 P1 C21 110.44(11) . .
O11 P1 C21 104.74(11) . .
O12 P1 C20 111.57(11) . .
O11 P1 C20 105.41(10) . .
C21 P1 C20 105.18(12) . .
P1 O11 Pr1 126.04(10) . .
N22 C21 P1 118.09(17) . .
N22 C21 H211 107.8 . .
P1 C21 H211 107.8 . .
N22 C21 H212 107.8 . .
P1 C21 H212 107.8 . .
H211 C21 H212 107.1 . .
C21 N22 C30 112.5(2) . .
C21 N22 C40 112.47(19) . .
C30 N22 C40 111.5(2) . .
C21 N22 H221 106.6 . .
C30 N22 H221 106.6 . .
C40 N22 H221 106.6 . .
C31 C30 N22 112.1(2) . .
C31 C30 H301 109.2 . .
N22 C30 H301 109.2 . .
C31 C30 H302 109.2 . .
N22 C30 H302 109.2 . .
H301 C30 H302 107.9 . .
C36 C31 C32 119.3(3) . .
C36 C31 C30 120.7(3) . .
C32 C31 C30 119.9(2) . .
C33 C32 C31 120.7(3) . .
C33 C32 H321 119.6 . .
C31 C32 H321 119.6 . .
C32 C33 C34 119.4(3) . .
C32 C33 H331 120.3 . .
C34 C33 H331 120.3 . .
C35 C34 C33 120.3(3) . .
C35 C34 H341 119.8 . .
C33 C34 H341 119.8 . .
C34 C35 C36 120.2(3) . .
C34 C35 H351 119.9 . .
C36 C35 H351 119.9 . .
C31 C36 C35 120.1(3) . .
C31 C36 H361 120.0 . .
C35 C36 H361 120.0 . .
C41 C40 N22 111.8(2) . .
C41 C40 H401 109.3 . .
N22 C40 H401 109.3 . .
C41 C40 H402 109.3 . .
N22 C40 H402 109.3 . .
H401 C40 H402 107.9 . .
C42 C41 C46 119.6(3) . .
C42 C41 C40 119.5(3) . .
C46 C41 C40 120.8(3) . .
C43 C42 C41 120.0(3) . .
C43 C42 H421 120.0 . .
C41 C42 H421 120.0 . .
C42 C43 C44 120.3(4) . .
C42 C43 H431 119.8 . .
C44 C43 H431 119.8 . .
C45 C44 C43 119.9(3) . .
C45 C44 H441 120.0 . .
C43 C44 H441 120.0 . .
C44 C45 C46 120.1(3) . .
C44 C45 H451 119.9 . .
C46 C45 H451 119.9 . .
C45 C46 C41 120.0(3) . .
C45 C46 H461 120.0 . .
C41 C46 H461 120.0 . .
N4 C50 C51 111.9(2) . .
N4 C50 H501 109.2 . .
C51 C50 H501 109.2 . .
N4 C50 H502 109.2 . .
C51 C50 H502 109.2 . .
H501 C50 H502 107.9 . .
O52 C51 O51 125.8(2) . .
O52 C51 C50 117.6(2) . .
O51 C51 C50 116.5(2) . .
C51 O51 Pr1 123.65(16) . .
N7 C60 C61 108.9(2) . .
N7 C60 H601 109.9 . .
C61 C60 H601 109.9 . .
N7 C60 H602 109.9 . .
C61 C60 H602 109.9 . .
H601 C60 H602 108.3 . .
O62 C61 O61 125.4(2) . .
O62 C61 C60 118.0(2) . .
O61 C61 C60 116.6(2) . .
C61 O61 Pr1 124.58(16) . .
N10 C70 C71 110.9(2) . .
N10 C70 H701 109.5 . .
C71 C70 H701 109.5 . .
N10 C70 H702 109.5 . .
C71 C70 H702 109.5 . .
H701 C70 H702 108.1 . .
O72 C71 O71 125.2(2) . .
O72 C71 C70 118.0(2) . .
O71 C71 C70 116.8(2) . .
C71 O71 Pr1 118.72(15) . .
C71 O72 Pr1 130.51(16) . 2_666
H11W N1A H12W 113.4 . .
H11W N1A H13A 115.2 . .
H12W N1A H13A 105.5 . .
H11W N1A H14A 129.5 . .
H12W N1A H14A 98.0 . .
H13A N1A H14A 91.2 . .
H11W O1W H12W 113.4 . .
H21W O2W H22W 112.5 . .
H31W O3W H32W 125.8 . .
H41W O4W H42W 107.9 . .
H51W O5W H52W 111.3 . .
H61W O6WA H62W 84.2 . .
H61W O6WB H62W 84.9 . .
H71W O7WA H72W 82.4 . .
H71W O7WB H72W 86.0 . .

loop_
_geom_bond_atom_site_label_1
_geom_bond_atom_site_label_2
_geom_bond_distance
_geom_bond_site_symmetry_2
Pr1 O51 2.4208(19) .
Pr1 O71 2.4418(17) .
Pr1 O11 2.4638(17) .
Pr1 O61 2.4867(18) .
Pr1 O72 2.5367(18) 2_666
Pr1 N4 2.753(2) .
Pr1 N7 2.757(2) .
Pr1 N10 2.760(2) .
Pr1 N1 2.777(2) .
N1 C20 1.477(3) .
N1 C2 1.487(3) .
N1 C12 1.488(3) .
C2 C3 1.518(3) .
C2 H21 0.9900 .
C2 H22 0.9900 .
C3 N4 1.482(3) .
C3 H31 0.9900 .
C3 H32 0.9900 .
N4 C50 1.477(3) .
N4 C5 1.487(3) .
C5 C6 1.516(4) .
C5 H51 0.9900 .
C5 H52 0.9900 .
C6 N7 1.481(3) .
C6 H61 0.9900 .
C6 H62 0.9900 .
N7 C60 1.476(3) .
N7 C8 1.488(3) .
C8 C9 1.511(4) .
C8 H81 0.9900 .
C8 H82 0.9900 .
C9 N10 1.490(3) .
C9 H91 0.9900 .
C9 H92 0.9900 .
N10 C70 1.476(3) .
N10 C11 1.494(3) .
C11 C12 1.516(4) .
C11 H111 0.9900 .
C11 H112 0.9900 .
C12 H121 0.9900 .
C12 H122 0.9900 .
C20 P1 1.831(3) .
C20 H201 0.9900 .
C20 H202 0.9900 .
P1 O12 1.4987(18) .
P1 O11 1.5188(18) .
P1 C21 1.829(3) .
C21 N22 1.503(3) .
C21 H211 0.9900 .
C21 H212 0.9900 .
N22 C30 1.512(3) .
N22 C40 1.518(3) .
N22 H221 1.0000 .
C30 C31 1.505(4) .
C30 H301 0.9900 .
C30 H302 0.9900 .
C31 C36 1.393(4) .
C31 C32 1.395(4) .
C32 C33 1.389(4) .
C32 H321 0.9500 .
C33 C34 1.395(5) .
C33 H331 0.9500 .
C34 C35 1.382(5) .
C34 H341 0.9500 .
C35 C36 1.394(5) .
C35 H351 0.9500 .
C36 H361 0.9500 .
C40 C41 1.506(4) .
C40 H401 0.9900 .
C40 H402 0.9900 .
C41 C42 1.390(5) .
C41 C46 1.393(4) .
C42 C43 1.386(5) .
C42 H421 0.9500 .
C43 C44 1.389(6) .
C43 H431 0.9500 .
C44 C45 1.379(6) .
C44 H441 0.9500 .
C45 C46 1.392(5) .
C45 H451 0.9500 .
C46 H461 0.9500 .
C50 C51 1.530(4) .
C50 H501 0.9900 .
C50 H502 0.9900 .
C51 O52 1.235(3) .
C51 O51 1.279(3) .
C60 C61 1.520(4) .
C60 H601 0.9900 .
C60 H602 0.9900 .
C61 O62 1.243(3) .
C61 O61 1.272(3) .
C70 C71 1.532(3) .
C70 H701 0.9900 .
C70 H702 0.9900 .
C71 O72 1.251(3) .
C71 O71 1.269(3) .
O72 Pr1 2.5367(18) 2_666
N1A H11W 0.8619 .
N1A H12W 0.8655 .
N1A H13A 0.9655 .
N1A H14A 0.8366 .
O1W H11W 0.8619 .
O1W H12W 0.8655 .
O2W H21W 0.8456 .
O2W H22W 0.8807 .
O3W H31W 0.8641 .
O3W H32W 0.8872 .
O4W H41W 0.8766 .
O4W H42W 0.8531 .
O5W H51W 0.8418 .
O5W H52W 0.9436 .
O6WA H61W 0.9473 .
O6WA H62W 0.9226 .
O6WB H61W 0.9332 .
O6WB H62W 0.9231 .
O7WA H71W 0.8991 .
O7WA H72W 0.7768 .
O7WB H71W 0.8544 .
O7WB H72W 0.7673 .
